data_4305761
loop_
_publ_author_name
'Peili Teo'
'L. L. Koh'
'T. S. Andy Hor'

_publ_section_title
;
Oligo- and Polymeric PdII and PtII Using Pyridyl Carboxylate Spacers for
Topology Control
;
_journal_name_full 'Inorganic Chemistry'
_journal_page_first 6464
_journal_page_last 6474
_journal_paper_doi 10.1021/ic8007238
_journal_volume 47
_journal_year 2008
_chemical_formula_sum 'C49.5 H42.5 Cl2.5 F3 Fe N O5.5 P2 Pd S'
_chemical_formula_weight 1141.22
_chemical_name_systematic
; 
 ? 
;
_space_group_IT_number 2
_symmetry_cell_setting triclinic
_symmetry_space_group_name_Hall '-P 1'
_symmetry_space_group_name_H-M 'P -1'
_atom_sites_solution_hydrogens geom
_atom_sites_solution_primary direct
_atom_sites_solution_secondary difmap
_audit_creation_method SHELXL-97
_cell_angle_alpha 99.443(9)
_cell_angle_beta 91.434(10)
_cell_angle_gamma 98.230(10)
_cell_formula_units_Z 2
_cell_length_a 10.221(5)
_cell_length_b 10.592(5)
_cell_length_c 22.933(10)
_cell_measurement_reflns_used 1221
_cell_measurement_temperature 293(2)
_cell_measurement_theta_max 20.93
_cell_measurement_theta_min 2.25
_cell_volume 2421(2)
_computing_cell_refinement 'Bruker SMART'
_computing_data_collection 'Bruker SMART'
_computing_data_reduction 'Bruker SAINT'
_computing_molecular_graphics 'Bruker SHELXTL'
_computing_publication_material 'Bruker SHELXTL'
_computing_structure_refinement 'SHELXL-97 (Sheldrick, 1997)'
_computing_structure_solution 'SHELXS-97 (Sheldrick, 1990)'
_diffrn_ambient_temperature 293(2)
_diffrn_measured_fraction_theta_full 0.998
_diffrn_measured_fraction_theta_max 0.998
_diffrn_measurement_device_type 'CCD area detector'
_diffrn_measurement_method 'phi and omega scans'
_diffrn_radiation_monochromator graphite
_diffrn_radiation_source 'fine-focus sealed tube'
_diffrn_radiation_type MoK\a
_diffrn_radiation_wavelength 0.71073
_diffrn_reflns_av_R_equivalents 0.1025
_diffrn_reflns_av_sigmaI/netI 0.1988
_diffrn_reflns_limit_h_max 12
_diffrn_reflns_limit_h_min -12
_diffrn_reflns_limit_k_max 12
_diffrn_reflns_limit_k_min -12
_diffrn_reflns_limit_l_max 27
_diffrn_reflns_limit_l_min -15
_diffrn_reflns_number 13206
_diffrn_reflns_theta_full 25.00
_diffrn_reflns_theta_max 25.00
_diffrn_reflns_theta_min 1.80
_exptl_absorpt_coefficient_mu 0.979
_exptl_absorpt_correction_T_max 0.9258
_exptl_absorpt_correction_T_min 0.7850
_exptl_absorpt_correction_type 'Sadabs, (Sheldrick 2001)'
_exptl_crystal_density_diffrn 1.566
_exptl_crystal_density_meas 0
_exptl_crystal_density_method 'not measured'
_exptl_crystal_F_000 1156
_exptl_crystal_size_max 0.26
_exptl_crystal_size_mid 0.10
_exptl_crystal_size_min 0.08
_refine_diff_density_max 2.036
_refine_diff_density_min -1.534
_refine_diff_density_rms 0.165
_refine_ls_extinction_method none
_refine_ls_goodness_of_fit_ref 1.086
_refine_ls_hydrogen_treatment mixed
_refine_ls_matrix_type full
_refine_ls_number_parameters 606
_refine_ls_number_reflns 8507
_refine_ls_number_restraints 30
_refine_ls_restrained_S_all 1.085
_refine_ls_R_factor_all 0.2187
_refine_ls_R_factor_gt 0.1308
_refine_ls_shift/su_max 0.000
_refine_ls_shift/su_mean 0.000
_refine_ls_structure_factor_coef Fsqd
_refine_ls_weighting_details 'calc w=1/[\s^2^(Fo^2^)+(0.1391P)^2^+0.0000P] where P=(Fo^2^+2Fc^2^)/3'
_refine_ls_weighting_scheme calc
_refine_ls_wR_factor_gt 0.2713
_refine_ls_wR_factor_ref 0.3179
_reflns_number_gt 4420
_reflns_number_total 8507
_reflns_threshold_expression >2sigma(I)
_cod_data_source_file ic8007238-file003_12.cif
_cod_data_source_block 7355_complex_7b
_cod_depositor_comments
;
The following automatic conversions were performed:
'_symmetry_cell_setting' value 'Triclinic' changed to 'triclinic'
according to '/home/saulius/struct/CIF-dictionaries/cif_core.dic'
dictionary named 'cif_core.dic' version 2.4.1 from 2010-06-29.

Automatic conversion script
Id: cif_fix_enum 1527 2010-12-29 10:47:43Z saulius 
;
_cod_original_cell_volume 2420.8(19)
_cod_original_formula_sum 'C49.50 H42.50 Cl2.50 F3 Fe N O5.50 P2 Pd S'
_cod_database_code 4305761

loop_
_symmetry_equiv_pos_as_xyz
'x, y, z'
'-x, -y, -z'

loop_
_atom_site_label
_atom_site_type_symbol
_atom_site_fract_x
_atom_site_fract_y
_atom_site_fract_z
_atom_site_U_iso_or_equiv
_atom_site_adp_type
_atom_site_occupancy
_atom_site_symmetry_multiplicity
_atom_site_calc_flag
_atom_site_refinement_flags
_atom_site_disorder_assembly
_atom_site_disorder_group
Pd1 Pd 0.10366(10) 1.01537(12) 0.27045(5) 0.0334(4) Uani 1 1 d . . .
Cl1 Cl -0.0830(4) 1.0623(6) 0.3199(2) 0.0795(17) Uani 1 1 d . . .
Fe1 Fe 0.5138(2) 1.1741(2) 0.29264(10) 0.0479(7) Uani 1 1 d . . .
P1 P 0.2211(4) 1.1069(4) 0.35606(17) 0.0388(10) Uani 1 1 d . . .
P2 P 0.2727(4) 0.9653(4) 0.21338(17) 0.0369(9) Uani 1 1 d . . .
N1 N -0.0306(11) 0.9323(13) 0.2007(5) 0.042(3) Uani 1 1 d . . .
O1 O -0.6254(11) 0.5581(11) -0.1081(6) 0.062(3) Uani 1 1 d . . .
O2 O -0.7001(11) 0.7448(11) -0.0849(5) 0.056(3) Uani 1 1 d . . .
H2 H -0.7555 0.7111 -0.1114 0.084 Uiso 1 1 calc R . .
C1 C 0.3992(14) 1.1521(15) 0.3602(6) 0.037(4) Uani 1 1 d . . .
C2 C 0.4682(15) 1.2795(19) 0.3696(8) 0.062(5) Uani 1 1 d . . .
H2A H 0.4305 1.3604 0.3747 0.074 Uiso 1 1 calc R . .
C3 C 0.601(2) 1.266(3) 0.3724(9) 0.097(9) Uani 1 1 d . . .
H3 H 0.6734 1.3381 0.3772 0.116 Uiso 1 1 calc R . .
C4 C 0.617(2) 1.143(3) 0.3633(9) 0.091(9) Uani 1 1 d . . .
H4 H 0.7027 1.1118 0.3620 0.110 Uiso 1 1 calc R . .
C5 C 0.4929(17) 1.063(2) 0.3564(7) 0.060(5) Uani 1 1 d . . .
H5 H 0.4749 0.9686 0.3515 0.072 Uiso 1 1 calc R . .
C6 C 0.4188(13) 1.0837(17) 0.2186(6) 0.045(4) Uani 1 1 d . . .
C7 C 0.4201(15) 1.2215(15) 0.2231(7) 0.046(4) Uani 1 1 d . . .
H7 H 0.3429 1.2669 0.2240 0.055 Uiso 1 1 calc R . .
C8 C 0.5521(17) 1.2768(19) 0.2248(7) 0.059(5) Uani 1 1 d . . .
H8 H 0.5844 1.3698 0.2296 0.071 Uiso 1 1 calc R . .
C9 C 0.6327(15) 1.1785(15) 0.2230(7) 0.041(4) Uani 1 1 d . . .
H9 H 0.7297 1.1914 0.2253 0.050 Uiso 1 1 calc R . .
C10 C 0.5514(14) 1.0614(17) 0.2177(7) 0.046(4) Uani 1 1 d . . .
H10 H 0.5809 0.9767 0.2149 0.055 Uiso 1 1 calc R . .
C11 C -0.0819(13) 0.8102(14) 0.1894(7) 0.042(4) Uani 1 1 d . . .
H11 H -0.0492 0.7537 0.2110 0.051 Uiso 1 1 calc R . .
C12 C -0.1826(13) 0.7606(14) 0.1467(7) 0.038(4) Uani 1 1 d . . .
H12 H -0.2181 0.6734 0.1406 0.046 Uiso 1 1 calc R . .
C13 C -0.2299(12) 0.8449(14) 0.1128(6) 0.033(3) Uani 1 1 d . . .
C14 C -0.1746(12) 0.9697(13) 0.1258(6) 0.030(3) Uani 1 1 d . . .
H14 H -0.2046 1.0283 0.1045 0.036 Uiso 1 1 calc R . .
C15 C -0.0757(14) 1.0152(13) 0.1692(6) 0.035(3) Uani 1 1 d . . .
H15 H -0.0404 1.1025 0.1767 0.042 Uiso 1 1 calc R . .
C16 C -0.3327(13) 0.7949(14) 0.0651(6) 0.034(3) Uani 1 1 d . . .
C17 C -0.3305(15) 0.6757(14) 0.0276(7) 0.044(4) Uani 1 1 d . . .
H17 H -0.2684 0.6229 0.0343 0.053 Uiso 1 1 calc R . .
C18 C -0.4239(14) 0.6390(14) -0.0197(7) 0.041(4) Uani 1 1 d . . .
H18 H -0.4196 0.5635 -0.0463 0.049 Uiso 1 1 calc R . .
C19 C -0.5226(14) 0.7115(13) -0.0283(7) 0.039(4) Uani 1 1 d . . .
C20 C -0.5223(14) 0.8280(16) 0.0079(6) 0.044(4) Uani 1 1 d . . .
H20 H -0.5849 0.8797 0.0004 0.052 Uiso 1 1 calc R . .
C21 C -0.4303(14) 0.8716(15) 0.0560(7) 0.043(4) Uani 1 1 d . . .
H21 H -0.4339 0.9492 0.0812 0.052 Uiso 1 1 calc R . .
C22 C -0.6191(13) 0.6641(14) -0.0774(6) 0.034(3) Uani 1 1 d . . .
C1A C 0.1943(14) 1.0072(14) 0.4134(7) 0.041(4) Uani 1 1 d . . .
C2A C 0.2870(19) 1.021(2) 0.4597(9) 0.072(6) Uani 1 1 d . . .
H2A1 H 0.3648 1.0786 0.4607 0.086 Uiso 1 1 calc R . .
C3A C 0.265(2) 0.947(2) 0.5056(9) 0.090(7) Uani 1 1 d . . .
H3A H 0.3277 0.9537 0.5363 0.108 Uiso 1 1 calc R . .
C4A C 0.148(2) 0.8670(19) 0.5031(8) 0.072(6) Uani 1 1 d . . .
H4A H 0.1312 0.8192 0.5334 0.087 Uiso 1 1 calc R . .
C5A C 0.057(2) 0.8534(19) 0.4600(10) 0.073(6) Uani 1 1 d . . .
H5A H -0.0212 0.7972 0.4605 0.088 Uiso 1 1 calc R . .
C6A C 0.0781(17) 0.9225(18) 0.4139(8) 0.059(5) Uani 1 1 d . . .
H6A H 0.0139 0.9119 0.3833 0.071 Uiso 1 1 calc R . .
C1B C 0.1706(14) 1.2588(15) 0.3844(7) 0.042(4) Uani 1 1 d . . .
C2B C 0.184(2) 1.309(2) 0.4443(8) 0.073(6) Uani 1 1 d . . .
H2B H 0.2141 1.2612 0.4712 0.088 Uiso 1 1 calc R . .
C3B C 0.151(3) 1.432(2) 0.4635(12) 0.111(10) Uani 1 1 d . . .
H3B H 0.1597 1.4655 0.5037 0.133 Uiso 1 1 calc R . .
C4B C 0.107(3) 1.504(2) 0.4254(15) 0.123(12) Uani 1 1 d . . .
H4B H 0.0844 1.5848 0.4392 0.148 Uiso 1 1 calc R . .
C5B C 0.096(2) 1.454(2) 0.3656(13) 0.108(9) Uani 1 1 d . . .
H5B H 0.0665 1.5019 0.3390 0.129 Uiso 1 1 calc R . .
C6B C 0.1293(18) 1.3310(18) 0.3446(9) 0.071(6) Uani 1 1 d . . .
H6B H 0.1234 1.2987 0.3042 0.085 Uiso 1 1 calc R . .
C1C C 0.3245(13) 0.8173(15) 0.2280(7) 0.041(4) Uani 1 1 d . . .
C2C C 0.2822(17) 0.7636(15) 0.2761(8) 0.052(4) Uani 1 1 d . . .
H2C H 0.2262 0.8047 0.3017 0.063 Uiso 1 1 calc R . .
C3C C 0.321(2) 0.651(2) 0.2872(11) 0.083(7) Uani 1 1 d . . .
H3C H 0.2912 0.6174 0.3202 0.099 Uiso 1 1 calc R . .
C4C C 0.401(2) 0.5895(19) 0.2506(12) 0.079(7) Uani 1 1 d . . .
H4C H 0.4265 0.5128 0.2585 0.095 Uiso 1 1 calc R . .
C5C C 0.4465(19) 0.6390(17) 0.2014(12) 0.080(7) Uani 1 1 d . . .
H5C H 0.5014 0.5957 0.1761 0.097 Uiso 1 1 calc R . .
C6C C 0.4090(15) 0.7542(15) 0.1902(8) 0.048(4) Uani 1 1 d . . .
H6C H 0.4401 0.7892 0.1577 0.058 Uiso 1 1 calc R . .
C1D C 0.2212(14) 0.9361(16) 0.1346(6) 0.040(4) Uani 1 1 d . . .
C2D C 0.2295(14) 1.0387(15) 0.1047(7) 0.042(4) Uani 1 1 d . . .
H2D H 0.2682 1.1207 0.1234 0.051 Uiso 1 1 calc R . .
C3D C 0.1799(16) 1.0199(16) 0.0463(7) 0.049(4) Uani 1 1 d . . .
H3D H 0.1857 1.0882 0.0252 0.059 Uiso 1 1 calc R . .
C4D C 0.1226(16) 0.8981(18) 0.0210(7) 0.053(4) Uani 1 1 d . . .
H4D H 0.0862 0.8850 -0.0175 0.064 Uiso 1 1 calc R . .
C5D C 0.1166(16) 0.7952(17) 0.0498(7) 0.054(4) Uani 1 1 d . . .
H5D H 0.0794 0.7133 0.0305 0.064 Uiso 1 1 calc R . .
C6D C 0.1650(14) 0.8114(16) 0.1069(7) 0.047(4) Uani 1 1 d . . .
H6D H 0.1607 0.7415 0.1270 0.056 Uiso 1 1 calc R . .
S1 S 0.0252(4) 0.4000(4) 0.1792(2) 0.0502(11) Uani 1 1 d . . .
O3 O 0.0266(14) 0.5281(12) 0.2086(7) 0.083(4) Uani 1 1 d . . .
O4 O 0.1239(11) 0.3300(12) 0.1991(6) 0.066(3) Uani 1 1 d . . .
O5 O -0.0997(11) 0.3238(11) 0.1670(5) 0.062(3) Uani 1 1 d . . .
C1S C 0.0790(17) 0.4268(18) 0.1068(9) 0.061(5) Uani 1 1 d . . .
F1 F 0.1928(12) 0.4961(11) 0.1097(6) 0.093(4) Uani 1 1 d . . .
F2 F 0.0847(13) 0.3146(11) 0.0730(5) 0.091(4) Uani 1 1 d . . .
F3 F -0.0084(13) 0.4851(12) 0.0811(5) 0.099(4) Uani 1 1 d . . .
C2S C 0.666(3) 0.653(3) 0.3428(18) 0.7(3) Uiso 0.50 1 d PD A 1
H2S H 0.6176 0.6052 0.3065 0.894 Uiso 0.50 1 calc PR A 1
Cl2S Cl 0.574(3) 0.661(4) 0.4038(19) 0.273(16) Uani 0.50 1 d PDU A 1
Cl3S Cl 0.724(2) 0.8099(19) 0.3397(12) 0.221(11) Uani 0.50 1 d PDU A 1
Cl4S Cl 0.801(3) 0.589(3) 0.362(2) 0.34(2) Uani 0.50 1 d PDU A 1
O1W O 0.642(4) 0.652(5) 0.397(2) 0.120 Uiso 0.50 1 d PD B 2
C1W C 0.463(5) 0.649(6) 0.462(2) 0.150 Uiso 0.50 1 d PD B 2
H1W1 H 0.3932 0.6967 0.4767 0.225 Uiso 0.50 1 calc PR B 2
H1W2 H 0.5209 0.6435 0.4949 0.225 Uiso 0.50 1 calc PR B 2
H1W3 H 0.4249 0.5641 0.4432 0.225 Uiso 0.50 1 calc PR B 2
C2W C 0.537(6) 0.717(6) 0.420(3) 0.125 Uiso 0.50 1 d PD B 2
H2W1 H 0.4777 0.7241 0.3875 0.150 Uiso 0.50 1 calc PR B 2
H2W2 H 0.5735 0.8038 0.4393 0.150 Uiso 0.50 1 calc PR B 2
C3W C 0.702(6) 0.702(5) 0.350(2) 0.125 Uiso 0.50 1 d PD B 2
H3W1 H 0.7596 0.7822 0.3668 0.150 Uiso 0.50 1 calc PR B 2
H3W2 H 0.6337 0.7248 0.3257 0.150 Uiso 0.50 1 calc PR B 2
C4W C 0.779(6) 0.622(6) 0.313(2) 0.150 Uiso 0.50 1 d PD B 2
H4W1 H 0.8258 0.6709 0.2863 0.225 Uiso 0.50 1 calc PR B 2
H4W2 H 0.7215 0.5494 0.2907 0.225 Uiso 0.50 1 calc PR B 2
H4W3 H 0.8418 0.5905 0.3370 0.225 Uiso 0.50 1 calc PR B 2

loop_
_atom_site_aniso_label
_atom_site_aniso_U_11
_atom_site_aniso_U_22
_atom_site_aniso_U_33
_atom_site_aniso_U_23
_atom_site_aniso_U_13
_atom_site_aniso_U_12
Pd1 0.0246(6) 0.0561(8) 0.0206(6) 0.0092(5) 0.0067(4) 0.0055(5)
Cl1 0.043(2) 0.150(5) 0.050(3) 0.011(3) 0.015(2) 0.035(3)
Fe1 0.0324(12) 0.0815(18) 0.0277(13) 0.0038(12) 0.0089(10) 0.0070(12)
P1 0.033(2) 0.057(3) 0.028(2) 0.0081(19) 0.0125(17) 0.0087(18)
P2 0.031(2) 0.051(2) 0.030(2) 0.0102(19) 0.0056(17) 0.0052(18)
N1 0.026(6) 0.070(9) 0.030(7) 0.014(7) 0.011(5) -0.001(6)
O1 0.065(8) 0.055(7) 0.060(9) 0.002(7) -0.025(7) 0.001(6)
O2 0.047(7) 0.075(8) 0.043(8) -0.002(6) -0.010(5) 0.013(6)
C1 0.038(8) 0.064(10) 0.014(7) 0.013(7) 0.008(6) 0.015(8)
C2 0.036(9) 0.097(14) 0.038(11) -0.014(10) 0.006(8) -0.008(9)
C3 0.051(13) 0.17(3) 0.037(12) -0.012(16) 0.010(10) -0.048(15)
C4 0.053(13) 0.20(3) 0.037(13) 0.027(16) 0.018(10) 0.049(17)
C5 0.054(11) 0.104(15) 0.035(10) 0.042(10) 0.008(8) 0.022(10)
C6 0.024(8) 0.085(13) 0.024(8) 0.013(8) -0.003(6) -0.002(8)
C7 0.044(9) 0.049(10) 0.046(10) 0.013(8) 0.010(8) 0.011(8)
C8 0.060(11) 0.082(13) 0.032(10) 0.009(9) 0.012(9) 0.000(10)
C9 0.036(8) 0.055(10) 0.039(9) 0.013(8) 0.018(7) 0.016(8)
C10 0.040(9) 0.067(11) 0.037(9) 0.021(8) 0.019(7) 0.012(8)
C11 0.029(8) 0.039(9) 0.059(11) 0.021(8) -0.010(7) -0.010(7)
C12 0.033(8) 0.039(9) 0.040(9) 0.011(7) 0.005(7) -0.007(7)
C13 0.024(7) 0.054(10) 0.023(8) 0.006(7) 0.008(6) 0.009(7)
C14 0.026(7) 0.045(9) 0.021(7) 0.005(6) 0.003(6) 0.009(6)
C15 0.044(8) 0.031(8) 0.026(8) 0.001(6) 0.005(7) 0.001(7)
C16 0.029(7) 0.049(9) 0.024(8) 0.017(7) 0.003(6) -0.004(7)
C17 0.045(9) 0.042(9) 0.042(10) 0.003(8) 0.001(8) 0.005(7)
C18 0.045(9) 0.043(9) 0.032(9) 0.003(7) -0.003(7) -0.001(7)
C19 0.039(8) 0.022(8) 0.056(11) 0.006(7) -0.005(8) 0.004(6)
C20 0.032(8) 0.074(12) 0.028(9) 0.020(8) -0.003(7) 0.007(8)
C21 0.042(9) 0.058(10) 0.029(9) 0.003(7) 0.012(7) 0.009(8)
C22 0.031(8) 0.040(9) 0.026(8) 0.006(7) -0.001(6) -0.011(7)
C1A 0.037(8) 0.048(9) 0.037(9) 0.008(7) -0.001(7) 0.004(7)
C2A 0.061(12) 0.099(15) 0.058(13) 0.033(12) -0.008(10) -0.001(11)
C3A 0.094(16) 0.14(2) 0.044(13) 0.045(14) -0.014(12) 0.012(15)
C4A 0.106(17) 0.075(14) 0.040(12) 0.029(11) 0.022(12) 0.002(12)
C5A 0.088(15) 0.068(13) 0.065(15) 0.027(11) 0.025(12) -0.002(11)
C6A 0.053(11) 0.089(14) 0.036(10) 0.013(10) 0.012(8) 0.012(10)
C1B 0.036(8) 0.055(10) 0.038(9) 0.013(8) 0.018(7) 0.005(7)
C2B 0.095(15) 0.092(15) 0.028(10) -0.002(10) 0.016(10) 0.011(12)
C3B 0.15(2) 0.073(16) 0.09(2) -0.018(15) 0.061(19) -0.011(16)
C4B 0.19(3) 0.066(16) 0.13(3) 0.022(17) 0.08(2) 0.063(18)
C5B 0.12(2) 0.102(19) 0.13(3) 0.052(18) 0.058(19) 0.066(17)
C6B 0.080(13) 0.073(13) 0.071(15) 0.021(11) 0.038(12) 0.033(11)
C1C 0.032(8) 0.062(10) 0.032(9) 0.004(8) 0.007(7) 0.022(7)
C2C 0.067(11) 0.044(10) 0.055(11) 0.027(9) 0.001(9) 0.019(8)
C3C 0.083(15) 0.082(15) 0.096(19) 0.037(13) 0.016(13) 0.032(13)
C4C 0.066(14) 0.055(13) 0.13(2) 0.037(14) -0.013(14) 0.020(11)
C5C 0.056(12) 0.043(12) 0.13(2) -0.022(13) -0.017(13) 0.018(9)
C6C 0.053(10) 0.046(10) 0.050(11) 0.020(8) 0.005(8) 0.007(8)
C1D 0.034(8) 0.071(11) 0.020(8) 0.018(8) 0.024(6) 0.012(8)
C2D 0.046(9) 0.050(9) 0.031(9) 0.008(8) 0.016(7) 0.008(7)
C3D 0.063(11) 0.054(10) 0.034(10) 0.015(8) 0.010(8) 0.008(9)
C4D 0.055(10) 0.082(13) 0.031(9) 0.026(9) 0.003(8) 0.023(10)
C5D 0.056(10) 0.066(11) 0.037(10) 0.009(9) 0.002(8) 0.004(9)
C6D 0.040(9) 0.066(11) 0.037(10) 0.020(9) 0.006(7) 0.002(8)
S1 0.046(2) 0.059(3) 0.042(3) 0.006(2) -0.007(2) -0.001(2)
O3 0.099(10) 0.067(9) 0.081(11) -0.001(8) 0.005(8) 0.021(8)
O4 0.066(8) 0.081(8) 0.059(9) 0.023(7) -0.012(6) 0.028(7)
O5 0.049(7) 0.078(8) 0.057(8) 0.027(7) -0.007(6) -0.004(6)
C1S 0.047(10) 0.058(12) 0.075(15) 0.020(11) -0.014(10) -0.007(9)
F1 0.081(8) 0.088(8) 0.101(11) 0.014(7) 0.022(7) -0.011(7)
F2 0.132(10) 0.081(8) 0.052(8) -0.002(6) 0.012(7) 0.003(7)
F3 0.122(10) 0.120(10) 0.071(9) 0.058(8) 0.007(8) 0.029(8)
Cl2S 0.29(3) 0.30(3) 0.20(3) 0.04(2) -0.04(3) -0.02(3)
Cl3S 0.23(2) 0.188(19) 0.22(2) -0.044(17) 0.034(19) 0.033(17)
Cl4S 0.29(3) 0.33(3) 0.40(4) -0.01(3) -0.01(3) 0.07(3)

loop_
_atom_type_symbol
_atom_type_description
_atom_type_scat_dispersion_real
_atom_type_scat_dispersion_imag
_atom_type_scat_source
C C 0.0033 0.0016 'International Tables Vol C Tables 4.2.6.8 and 6.1.1.4'
H H 0.0000 0.0000 'International Tables Vol C Tables 4.2.6.8 and 6.1.1.4'
N N 0.0061 0.0033 'International Tables Vol C Tables 4.2.6.8 and 6.1.1.4'
O O 0.0106 0.0060 'International Tables Vol C Tables 4.2.6.8 and 6.1.1.4'
F F 0.0171 0.0103 'International Tables Vol C Tables 4.2.6.8 and 6.1.1.4'
P P 0.1023 0.0942 'International Tables Vol C Tables 4.2.6.8 and 6.1.1.4'
S S 0.1246 0.1234 'International Tables Vol C Tables 4.2.6.8 and 6.1.1.4'
Fe Fe 0.3463 0.8444 'International Tables Vol C Tables 4.2.6.8 and 6.1.1.4'
Pd Pd -0.9988 1.0072 'International Tables Vol C Tables 4.2.6.8 and 6.1.1.4'
Cl Cl 0.1484 0.1585 'International Tables Vol C Tables 4.2.6.8 and 6.1.1.4'

loop_
_geom_angle_atom_site_label_1
_geom_angle_atom_site_label_2
_geom_angle_atom_site_label_3
_geom_angle
_geom_angle_site_symmetry_1
_geom_angle_site_symmetry_3
_geom_angle_publ_flag
N1 Pd1 P2 90.0(3) . . ?
N1 Pd1 P1 170.6(3) . . ?
P2 Pd1 P1 99.22(15) . . ?
N1 Pd1 Cl1 84.3(3) . . ?
P2 Pd1 Cl1 174.10(17) . . ?
P1 Pd1 Cl1 86.54(16) . . ?
C6 Fe1 C1 109.4(6) . . ?
C6 Fe1 C10 41.6(6) . . ?
C1 Fe1 C10 135.6(6) . . ?
C6 Fe1 C4 142.1(10) . . ?
C1 Fe1 C4 68.2(7) . . ?
C10 Fe1 C4 112.4(9) . . ?
C6 Fe1 C7 42.6(6) . . ?
C1 Fe1 C7 113.8(6) . . ?
C10 Fe1 C7 69.8(6) . . ?
C4 Fe1 C7 174.8(10) . . ?
C6 Fe1 C5 110.9(8) . . ?
C1 Fe1 C5 41.8(6) . . ?
C10 Fe1 C5 107.8(7) . . ?
C4 Fe1 C5 41.0(8) . . ?
C7 Fe1 C5 143.6(7) . . ?
C6 Fe1 C2 136.9(6) . . ?
C1 Fe1 C2 41.1(6) . . ?
C10 Fe1 C2 176.7(7) . . ?
C4 Fe1 C2 67.2(9) . . ?
C7 Fe1 C2 110.9(7) . . ?
C5 Fe1 C2 69.7(8) . . ?
C6 Fe1 C9 69.0(6) . . ?
C1 Fe1 C9 174.5(6) . . ?
C10 Fe1 C9 39.8(6) . . ?
C4 Fe1 C9 109.7(7) . . ?
C7 Fe1 C9 68.8(6) . . ?
C5 Fe1 C9 133.3(7) . . ?
C2 Fe1 C9 143.5(7) . . ?
C6 Fe1 C3 176.0(7) . . ?
C1 Fe1 C3 66.7(7) . . ?
C10 Fe1 C3 141.7(9) . . ?
C4 Fe1 C3 38.0(9) . . ?
C7 Fe1 C3 137.6(11) . . ?
C5 Fe1 C3 66.8(10) . . ?
C2 Fe1 C3 39.7(8) . . ?
C9 Fe1 C3 115.0(7) . . ?
C6 Fe1 C8 68.8(7) . . ?
C1 Fe1 C8 144.4(7) . . ?
C10 Fe1 C8 67.6(7) . . ?
C4 Fe1 C8 135.8(9) . . ?
C7 Fe1 C8 40.0(6) . . ?
C5 Fe1 C8 173.8(7) . . ?
C2 Fe1 C8 115.1(8) . . ?
C9 Fe1 C8 40.5(6) . . ?
C3 Fe1 C8 113.9(9) . . ?
C1B P1 C1 100.6(7) . . ?
C1B P1 C1A 106.7(7) . . ?
C1 P1 C1A 102.8(7) . . ?
C1B P1 Pd1 110.1(6) . . ?
C1 P1 Pd1 123.0(5) . . ?
C1A P1 Pd1 112.1(5) . . ?
C6 P2 C1C 107.1(7) . . ?
C6 P2 C1D 103.8(7) . . ?
C1C P2 C1D 106.0(7) . . ?
C6 P2 Pd1 117.6(6) . . ?
C1C P2 Pd1 110.5(5) . . ?
C1D P2 Pd1 111.1(4) . . ?
C11 N1 C15 119.1(13) . . ?
C11 N1 Pd1 124.8(10) . . ?
C15 N1 Pd1 115.7(10) . . ?
C2 C1 C5 108.9(15) . . ?
C2 C1 P1 126.0(12) . . ?
C5 C1 P1 125.0(13) . . ?
C2 C1 Fe1 71.0(9) . . ?
C5 C1 Fe1 70.1(8) . . ?
P1 C1 Fe1 126.4(8) . . ?
C3 C2 C1 105.0(19) . . ?
C3 C2 Fe1 70.6(11) . . ?
C1 C2 Fe1 68.0(9) . . ?
C4 C3 C2 112(2) . . ?
C4 C3 Fe1 69.7(14) . . ?
C2 C3 Fe1 69.7(11) . . ?
C3 C4 C5 110.0(19) . . ?
C3 C4 Fe1 72.3(14) . . ?
C5 C4 Fe1 69.9(11) . . ?
C4 C5 C1 104.2(18) . . ?
C4 C5 Fe1 69.1(11) . . ?
C1 C5 Fe1 68.1(8) . . ?
C10 C6 C7 107.3(13) . . ?
C10 C6 P2 127.4(14) . . ?
C7 C6 P2 125.2(11) . . ?
C10 C6 Fe1 70.7(9) . . ?
C7 C6 Fe1 70.4(9) . . ?
P2 C6 Fe1 125.3(8) . . ?
C8 C7 C6 106.6(14) . . ?
C8 C7 Fe1 71.8(10) . . ?
C6 C7 Fe1 67.1(8) . . ?
C7 C8 C9 109.1(16) . . ?
C7 C8 Fe1 68.3(9) . . ?
C9 C8 Fe1 69.0(9) . . ?
C10 C9 C8 108.2(14) . . ?
C10 C9 Fe1 69.0(8) . . ?
C8 C9 Fe1 70.6(9) . . ?
C9 C10 C6 108.8(15) . . ?
C9 C10 Fe1 71.2(9) . . ?
C6 C10 Fe1 67.7(9) . . ?
N1 C11 C12 123.3(14) . . ?
C11 C12 C13 118.6(13) . . ?
C14 C13 C12 116.2(13) . . ?
C14 C13 C16 123.5(13) . . ?
C12 C13 C16 120.2(13) . . ?
C13 C14 C15 123.3(13) . . ?
N1 C15 C14 119.5(13) . . ?
C21 C16 C17 120.4(13) . . ?
C21 C16 C13 118.5(13) . . ?
C17 C16 C13 121.1(13) . . ?
C18 C17 C16 118.3(14) . . ?
C19 C18 C17 122.0(14) . . ?
C20 C19 C18 118.9(14) . . ?
C20 C19 C22 122.4(13) . . ?
C18 C19 C22 118.6(13) . . ?
C19 C20 C21 122.0(14) . . ?
C20 C21 C16 118.3(14) . . ?
O1 C22 O2 122.9(13) . . ?
O1 C22 C19 123.5(14) . . ?
O2 C22 C19 113.7(13) . . ?
C2A C1A C6A 118.3(15) . . ?
C2A C1A P1 120.3(12) . . ?
C6A C1A P1 121.3(12) . . ?
C1A C2A C3A 120.7(18) . . ?
C4A C3A C2A 117.4(19) . . ?
C5A C4A C3A 123.3(18) . . ?
C4A C5A C6A 120.3(19) . . ?
C1A C6A C5A 120.0(18) . . ?
C6B C1B C2B 120.4(17) . . ?
C6B C1B P1 118.3(13) . . ?
C2B C1B P1 121.1(14) . . ?
C1B C2B C3B 119(2) . . ?
C4B C3B C2B 122(3) . . ?
C3B C4B C5B 119(2) . . ?
C4B C5B C6B 121(2) . . ?
C1B C6B C5B 119(2) . . ?
C2C C1C C6C 118.4(15) . . ?
C2C C1C P2 121.2(11) . . ?
C6C C1C P2 120.4(12) . . ?
C3C C2C C1C 121.4(18) . . ?
C4C C3C C2C 120(2) . . ?
C3C C4C C5C 120.6(19) . . ?
C4C C5C C6C 119.3(19) . . ?
C5C C6C C1C 119.9(17) . . ?
C2D C1D C6D 120.8(15) . . ?
C2D C1D P2 119.2(12) . . ?
C6D C1D P2 119.8(11) . . ?
C1D C2D C3D 119.9(15) . . ?
C4D C3D C2D 117.9(15) . . ?
C5D C4D C3D 122.6(16) . . ?
C4D C5D C6D 120.3(16) . . ?
C5D C6D C1D 118.3(15) . . ?
O5 S1 O3 116.3(8) . . ?
O5 S1 O4 112.9(7) . . ?
O3 S1 O4 116.7(8) . . ?
O5 S1 C1S 103.9(8) . . ?
O3 S1 C1S 101.4(9) . . ?
O4 S1 C1S 102.9(8) . . ?
F1 C1S F2 108.5(17) . . ?
F1 C1S F3 108.8(16) . . ?
F2 C1S F3 107.8(16) . . ?
F1 C1S S1 112.3(14) . . ?
F2 C1S S1 109.5(13) . . ?
F3 C1S S1 109.8(13) . . ?
Cl4S C2S Cl3S 104.8(17) . . ?
Cl4S C2S Cl2S 104.8(17) . . ?
Cl3S C2S Cl2S 104.0(16) . . ?
C3W O1W C2W 114(4) . . ?
O1W C2W C1W 112(2) . . ?
O1W C3W C4W 117(2) . . ?

loop_
_geom_bond_atom_site_label_1
_geom_bond_atom_site_label_2
_geom_bond_distance
_geom_bond_site_symmetry_2
_geom_bond_publ_flag
Pd1 N1 2.074(12) . ?
Pd1 P2 2.265(4) . ?
Pd1 P1 2.271(4) . ?
Pd1 Cl1 2.317(4) . ?
Fe1 C6 1.965(15) . ?
Fe1 C1 1.990(13) . ?
Fe1 C10 2.005(16) . ?
Fe1 C4 2.01(2) . ?
Fe1 C7 2.010(16) . ?
Fe1 C5 2.018(16) . ?
Fe1 C2 2.030(17) . ?
Fe1 C9 2.034(14) . ?
Fe1 C3 2.04(2) . ?
Fe1 C8 2.055(17) . ?
P1 C1B 1.786(16) . ?
P1 C1 1.811(15) . ?
P1 C1A 1.818(16) . ?
P2 C6 1.795(15) . ?
P2 C1C 1.803(15) . ?
P2 C1D 1.832(15) . ?
N1 C11 1.305(17) . ?
N1 C15 1.346(18) . ?
O1 C22 1.216(17) . ?
O2 C22 1.300(17) . ?
C1 C2 1.41(2) . ?
C1 C5 1.43(2) . ?
C2 C3 1.38(3) . ?
C3 C4 1.32(3) . ?
C4 C5 1.41(3) . ?
C6 C10 1.41(2) . ?
C6 C7 1.44(2) . ?
C7 C8 1.39(2) . ?
C8 C9 1.41(2) . ?
C9 C10 1.38(2) . ?
C11 C12 1.386(19) . ?
C12 C13 1.402(19) . ?
C13 C14 1.343(18) . ?
C13 C16 1.474(18) . ?
C14 C15 1.377(18) . ?
C16 C21 1.41(2) . ?
C16 C17 1.41(2) . ?
C17 C18 1.39(2) . ?
C18 C19 1.381(19) . ?
C19 C20 1.37(2) . ?
C19 C22 1.451(19) . ?
C20 C21 1.40(2) . ?
C1A C2A 1.38(2) . ?
C1A C6A 1.38(2) . ?
C2A C3A 1.41(3) . ?
C3A C4A 1.36(3) . ?
C4A C5A 1.31(3) . ?
C5A C6A 1.38(2) . ?
C1B C6B 1.38(2) . ?
C1B C2B 1.39(2) . ?
C2B C3B 1.39(3) . ?
C3B C4B 1.36(4) . ?
C4B C5B 1.38(4) . ?
C5B C6B 1.40(3) . ?
C1C C2C 1.37(2) . ?
C1C C6C 1.40(2) . ?
C2C C3C 1.36(2) . ?
C3C C4C 1.35(3) . ?
C4C C5C 1.38(3) . ?
C5C C6C 1.39(2) . ?
C1D C2D 1.37(2) . ?
C1D C6D 1.40(2) . ?
C2D C3D 1.39(2) . ?
C3D C4D 1.37(2) . ?
C4D C5D 1.36(2) . ?
C5D C6D 1.36(2) . ?
S1 O5 1.404(11) . ?
S1 O3 1.411(13) . ?
S1 O4 1.442(11) . ?
S1 C1S 1.81(2) . ?
C1S F1 1.278(18) . ?
C1S F2 1.32(2) . ?
C1S F3 1.333(19) . ?
C2S Cl4S 1.70(2) . ?
C2S Cl3S 1.70(2) . ?
C2S Cl2S 1.70(2) . ?
O1W C3W 1.39(2) . ?
O1W C2W 1.42(2) . ?
C1W C2W 1.46(2) . ?
C3W C4W 1.44(2) . ?

loop_
_geom_hbond_atom_site_label_D
_geom_hbond_atom_site_label_H
_geom_hbond_atom_site_label_A
_geom_hbond_distance_DH
_geom_hbond_distance_HA
_geom_hbond_distance_DA
_geom_hbond_angle_DHA
_geom_hbond_site_symmetry_A
O2 H2 O5 0.82 1.88 2.684(15) 164.5 2_465
